data_7116234
loop_
_publ_author_name
'Feng, Xian'
'Wang, Jian-Jun'
'Xun, Zhan'
'Zhang, Juan-Juan'
'Huang, Zhi-Bin'
'Shi, Da-Qing'

_publ_section_title
;
 Highly selective synthesis of functionalized polyhydroisoquinoline
 derivatives via a three-component domino reaction.
;
_journal_issue 8
_journal_name_full 'Chemical communications (Cambridge, England)'
_journal_page_first 1528
_journal_page_last 1531
_journal_paper_doi 10.1039/c4cc08900f
_journal_volume 51
_journal_year 2015
_chemical_formula_sum 'C25 H25 N3 O3'
_chemical_formula_weight 415.48
_chemical_name_systematic
; 
 ? 
;
_space_group_IT_number 14
_symmetry_cell_setting monoclinic
_symmetry_space_group_name_Hall '-P 2ybc'
_symmetry_space_group_name_H-M 'P 1 21/c 1'
_atom_sites_solution_hydrogens geom
_atom_sites_solution_primary direct
_atom_sites_solution_secondary difmap
_audit_creation_method SHELXL-97
_audit_update_record
;
2014-10-13 deposited with the CCDC.
2014-12-02 downloaded from the CCDC.
;
_cell_angle_alpha 90.00
_cell_angle_beta 94.4380(10)
_cell_angle_gamma 90.00
_cell_formula_units_Z 8
_cell_length_a 18.9871(17)
_cell_length_b 18.0668(16)
_cell_length_c 12.5460(11)
_cell_measurement_reflns_used 1604
_cell_measurement_temperature 298(2)
_cell_measurement_theta_max 18.385
_cell_measurement_theta_min 2.194
_cell_volume 4290.8(7)
_computing_cell_refinement 'Bruker SMART'
_computing_data_collection 'Bruker SMART'
_computing_data_reduction 'Bruker SHELXTL'
_computing_molecular_graphics 'Bruker SHELXTL'
_computing_publication_material 'Bruker SHELXTL'
_computing_structure_refinement 'SHELXL-97 (Sheldrick, 1997)'
_computing_structure_solution 'SHELXS-97 (Sheldrick, 1990)'
_diffrn_ambient_temperature 298(2)
_diffrn_measured_fraction_theta_full 0.998
_diffrn_measured_fraction_theta_max 0.998
_diffrn_measurement_device_type 'CCD area detector'
_diffrn_measurement_method 'phi and omega scans'
_diffrn_radiation_monochromator graphite
_diffrn_radiation_source 'fine-focus sealed tube'
_diffrn_radiation_type MoK\a
_diffrn_radiation_wavelength 0.71073
_diffrn_reflns_av_R_equivalents 0.0960
_diffrn_reflns_av_sigmaI/netI 0.1435
_diffrn_reflns_limit_h_max 18
_diffrn_reflns_limit_h_min -22
_diffrn_reflns_limit_k_max 18
_diffrn_reflns_limit_k_min -21
_diffrn_reflns_limit_l_max 14
_diffrn_reflns_limit_l_min -14
_diffrn_reflns_number 21692
_diffrn_reflns_theta_full 25.02
_diffrn_reflns_theta_max 25.02
_diffrn_reflns_theta_min 2.19
_exptl_absorpt_coefficient_mu 0.086
_exptl_absorpt_correction_T_max 0.9881
_exptl_absorpt_correction_T_min 0.9731
_exptl_absorpt_correction_type multi-scan
_exptl_absorpt_process_details sadabs
_exptl_crystal_density_diffrn 1.286
_exptl_crystal_density_method 'not measured'
_exptl_crystal_F_000 1760
_exptl_crystal_size_max 0.32
_exptl_crystal_size_mid 0.17
_exptl_crystal_size_min 0.14
_refine_diff_density_max 0.169
_refine_diff_density_min -0.211
_refine_diff_density_rms 0.036
_refine_ls_extinction_method none
_refine_ls_goodness_of_fit_ref 0.884
_refine_ls_hydrogen_treatment mixed
_refine_ls_matrix_type full
_refine_ls_number_parameters 561
_refine_ls_number_reflns 7559
_refine_ls_number_restraints 0
_refine_ls_restrained_S_all 0.884
_refine_ls_R_factor_all 0.1807
_refine_ls_R_factor_gt 0.0540
_refine_ls_shift/su_max 0.000
_refine_ls_shift/su_mean 0.000
_refine_ls_structure_factor_coef Fsqd
_refine_ls_weighting_details 'calc w=1/[\s^2^(Fo^2^)+(0.0004P)^2^+0.0000P] where P=(Fo^2^+2Fc^2^)/3'
_refine_ls_weighting_scheme calc
_refine_ls_wR_factor_gt 0.0692
_refine_ls_wR_factor_ref 0.0846
_reflns_number_gt 2657
_reflns_number_total 7559
_reflns_threshold_expression >2sigma(I)
_cod_data_source_file c4cc08900f2.cif
_cod_data_source_block 140530f
_cod_depositor_comments
;
The following automatic conversions were performed:

'_symmetry_cell_setting' value 'Monoclinic' changed to 'monoclinic'
according to
/usr/data/users/saulius/crontab/automatic-downloads/rss-feeds/RSC/lib/dictionaries/cif_core.dic
dictionary named 'cif_core.dic' version 2.4.2 from 2011-04-26.

Automatic conversion script
Id: cif_fix_values 2935 2014-11-11 08:27:57Z andrius 

 Adding full bibliography for 7116233--7116234.cif.
;
_cod_original_sg_symbol_H-M P2(1)/c
_cod_database_code 7116234

loop_
_symmetry_equiv_pos_as_xyz
'x, y, z'
'-x, y+1/2, -z+1/2'
'-x, -y, -z'
'x, -y-1/2, z-1/2'

loop_
_atom_site_label
_atom_site_type_symbol
_atom_site_fract_x
_atom_site_fract_y
_atom_site_fract_z
_atom_site_U_iso_or_equiv
_atom_site_adp_type
_atom_site_occupancy
_atom_site_symmetry_multiplicity
_atom_site_calc_flag
_atom_site_refinement_flags
N1 N 0.46272(14) 0.21906(13) 0.50557(19) 0.0507(8) Uani 1 1 d .
N2 N 0.51208(14) 0.26495(14) 0.36025(19) 0.0575(9) Uani 1 1 d .
H2 H 0.5184 0.2601 0.2935 0.069 Uiso 1 1 calc R
N3 N 0.53088(18) 0.03798(17) 0.3748(2) 0.0797(11) Uani 1 1 d .
N4 N 0.08141(14) 0.71599(13) 0.49103(19) 0.0475(8) Uani 1 1 d .
N5 N 0.03013(14) 0.76255(14) 0.63466(18) 0.0543(8) Uani 1 1 d .
H5 H 0.0209 0.7573 0.7003 0.065 Uiso 1 1 calc R
N6 N -0.02173(17) 0.54905(16) 0.6247(2) 0.0727(10) Uani 1 1 d .
O1 O 0.41936(13) 0.16345(12) 0.64720(17) 0.0802(9) Uani 1 1 d .
O2 O 0.51111(12) 0.18600(12) 0.17875(15) 0.0591(7) Uani 1 1 d .
H2A H 0.5077 0.2094 0.1226 0.089 Uiso 1 1 calc R
O3 O 0.27107(14) 0.18862(15) 0.5020(2) 0.0948(10) Uani 1 1 d .
O4 O 0.12710(12) 0.66507(11) 0.34891(16) 0.0715(8) Uani 1 1 d .
O5 O 0.03039(11) 0.68897(12) 0.81910(15) 0.0569(7) Uani 1 1 d .
H5C H 0.0398 0.7142 0.8726 0.085 Uiso 1 1 calc R
O6 O 0.26714(13) 0.63778(14) 0.49677(19) 0.0794(9) Uani 1 1 d .
C1 C 0.4201(2) 0.16740(19) 0.5498(3) 0.0574(11) Uani 1 1 d .
C2 C 0.37192(18) 0.11668(17) 0.4811(2) 0.0486(9) Uani 1 1 d .
H2B H 0.3864 0.0653 0.4949 0.058 Uiso 1 1 calc R
C3 C 0.37238(17) 0.13209(17) 0.3614(2) 0.0474(9) Uani 1 1 d .
H3 H 0.3432 0.1762 0.3461 0.057 Uiso 1 1 calc R
C4 C 0.33856(17) 0.06865(18) 0.2949(2) 0.0692(11) Uani 1 1 d .
H4A H 0.3644 0.0233 0.3115 0.083 Uiso 1 1 calc R
H4B H 0.2903 0.0616 0.3133 0.083 Uiso 1 1 calc R
C5 C 0.33868(19) 0.08466(19) 0.1754(2) 0.0731(12) Uani 1 1 d .
H5A H 0.3220 0.0413 0.1353 0.088 Uiso 1 1 calc R
H5B H 0.3065 0.1251 0.1567 0.088 Uiso 1 1 calc R
C6 C 0.41152(18) 0.10467(17) 0.1450(2) 0.0592(10) Uani 1 1 d .
H6A H 0.4425 0.0622 0.1559 0.071 Uiso 1 1 calc R
H6B H 0.4093 0.1176 0.0697 0.071 Uiso 1 1 calc R
C7 C 0.44142(18) 0.16855(17) 0.2101(2) 0.0497(10) Uani 1 1 d .
H7 H 0.4107 0.2117 0.1972 0.060 Uiso 1 1 calc R
C8 C 0.44707(18) 0.15032(17) 0.3306(2) 0.0422(9) Uani 1 1 d .
C9 C 0.47427(17) 0.21433(17) 0.4034(2) 0.0427(9) Uani 1 1 d .
C10 C 0.2972(2) 0.1273(2) 0.5156(3) 0.0617(11) Uani 1 1 d .
C11 C 0.2575(2) 0.0668(3) 0.5617(3) 0.0612(11) Uani 1 1 d .
C12 C 0.1911(2) 0.0809(2) 0.5925(3) 0.0992(15) Uani 1 1 d .
H12 H 0.1720 0.1280 0.5830 0.119 Uiso 1 1 calc R
C13 C 0.1520(3) 0.0262(3) 0.6376(4) 0.119(2) Uani 1 1 d .
H13 H 0.1068 0.0365 0.6569 0.142 Uiso 1 1 calc R
C14 C 0.1793(3) -0.0421(3) 0.6534(4) 0.111(2) Uani 1 1 d .
H14 H 0.1536 -0.0784 0.6859 0.133 Uiso 1 1 calc R
C15 C 0.2444(3) -0.0576(3) 0.6217(3) 0.1067(17) Uani 1 1 d .
H15 H 0.2625 -0.1053 0.6296 0.128 Uiso 1 1 calc R
C16 C 0.2841(2) -0.0025(3) 0.5776(3) 0.0827(13) Uani 1 1 d .
H16 H 0.3294 -0.0131 0.5587 0.099 Uiso 1 1 calc R
C17 C 0.4946(2) 0.0870(2) 0.3547(3) 0.0504(11) Uani 1 1 d .
C18 C 0.54449(19) 0.32879(17) 0.4150(2) 0.0671(12) Uani 1 1 d .
H18A H 0.5838 0.3128 0.4635 0.081 Uiso 1 1 calc R
H18B H 0.5103 0.3532 0.4566 0.081 Uiso 1 1 calc R
C19 C 0.57033(18) 0.38233(16) 0.3338(3) 0.0663(11) Uani 1 1 d .
H19A H 0.5295 0.4060 0.2970 0.080 Uiso 1 1 calc R
H19B H 0.5978 0.4206 0.3719 0.080 Uiso 1 1 calc R
C20 C 0.6140(2) 0.34964(19) 0.2521(3) 0.0551(10) Uani 1 1 d .
C21 C 0.6661(2) 0.2978(2) 0.2771(3) 0.0687(12) Uani 1 1 d .
H21 H 0.6751 0.2829 0.3478 0.082 Uiso 1 1 calc R
C22 C 0.7051(2) 0.2676(2) 0.2000(4) 0.0760(12) Uani 1 1 d .
H22 H 0.7396 0.2323 0.2188 0.091 Uiso 1 1 calc R
C23 C 0.6931(2) 0.2894(2) 0.0958(4) 0.0824(14) Uani 1 1 d .
H23 H 0.7198 0.2695 0.0436 0.099 Uiso 1 1 calc R
C24 C 0.6418(3) 0.3403(2) 0.0690(3) 0.0847(14) Uani 1 1 d .
H24 H 0.6336 0.3551 -0.0019 0.102 Uiso 1 1 calc R
C25 C 0.6021(2) 0.37009(18) 0.1454(3) 0.0716(12) Uani 1 1 d .
H25 H 0.5669 0.4043 0.1255 0.086 Uiso 1 1 calc R
C26 C 0.11896(18) 0.66185(19) 0.4444(3) 0.0515(10) Uani 1 1 d .
C27 C 0.15109(17) 0.59624(16) 0.5079(2) 0.0421(9) Uani 1 1 d .
H27 H 0.1239 0.5515 0.4882 0.051 Uiso 1 1 calc R
C28 C 0.15269(16) 0.60739(16) 0.6288(2) 0.0416(9) Uani 1 1 d .
H28 H 0.1903 0.6432 0.6481 0.050 Uiso 1 1 calc R
C29 C 0.17143(16) 0.53702(16) 0.6908(2) 0.0544(10) Uani 1 1 d .
H29A H 0.2155 0.5175 0.6684 0.065 Uiso 1 1 calc R
H29B H 0.1349 0.5003 0.6745 0.065 Uiso 1 1 calc R
C30 C 0.17890(17) 0.55075(17) 0.8109(2) 0.0592(10) Uani 1 1 d .
H30A H 0.1850 0.5039 0.8482 0.071 Uiso 1 1 calc R
H30B H 0.2204 0.5808 0.8290 0.071 Uiso 1 1 calc R
C31 C 0.11423(18) 0.58971(17) 0.8463(2) 0.0572(10) Uani 1 1 d .
H31A H 0.1227 0.6028 0.9212 0.069 Uiso 1 1 calc R
H31B H 0.0747 0.5555 0.8400 0.069 Uiso 1 1 calc R
C32 C 0.09403(17) 0.65900(17) 0.7833(2) 0.0456(9) Uani 1 1 d .
H32 H 0.1319 0.6956 0.7952 0.055 Uiso 1 1 calc R
C33 C 0.08346(17) 0.64142(16) 0.6624(2) 0.0368(8) Uani 1 1 d .
C34 C 0.06547(17) 0.70981(17) 0.5907(3) 0.0438(9) Uani 1 1 d .
C35 C 0.2271(2) 0.5866(2) 0.4762(2) 0.0512(10) Uani 1 1 d .
C36 C 0.2525(2) 0.5179(2) 0.4291(2) 0.0513(10) Uani 1 1 d .
C37 C 0.2147(2) 0.4536(2) 0.4254(3) 0.0776(13) Uani 1 1 d .
H37 H 0.1696 0.4523 0.4495 0.093 Uiso 1 1 calc R
C38 C 0.2442(3) 0.3898(2) 0.3852(3) 0.1037(17) Uani 1 1 d .
H38 H 0.2198 0.3451 0.3850 0.124 Uiso 1 1 calc R
C39 C 0.3090(3) 0.3933(3) 0.3463(3) 0.1063(19) Uani 1 1 d .
H39 H 0.3282 0.3507 0.3186 0.128 Uiso 1 1 calc R
C40 C 0.3465(3) 0.4573(3) 0.3468(3) 0.0998(17) Uani 1 1 d .
H40 H 0.3905 0.4590 0.3190 0.120 Uiso 1 1 calc R
C41 C 0.3179(2) 0.5199(2) 0.3895(3) 0.0826(14) Uani 1 1 d .
H41 H 0.3432 0.5641 0.3915 0.099 Uiso 1 1 calc R
C42 C 0.0240(2) 0.5892(2) 0.6414(2) 0.0474(10) Uani 1 1 d .
C43 C 0.00569(19) 0.82952(17) 0.5785(2) 0.0703(12) Uani 1 1 d .
H43A H -0.0319 0.8171 0.5247 0.084 Uiso 1 1 calc R
H43B H 0.0442 0.8510 0.5425 0.084 Uiso 1 1 calc R
C44 C -0.02117(19) 0.88555(17) 0.6555(3) 0.0745(12) Uani 1 1 d .
H44A H 0.0188 0.9052 0.6993 0.089 Uiso 1 1 calc R
H44B H -0.0428 0.9263 0.6146 0.089 Uiso 1 1 calc R
C45 C -0.0739(2) 0.85540(19) 0.7276(3) 0.0603(11) Uani 1 1 d .
C46 C -0.0609(2) 0.86111(18) 0.8369(3) 0.0703(11) Uani 1 1 d .
H46 H -0.0200 0.8846 0.8651 0.084 Uiso 1 1 calc R
C47 C -0.1076(3) 0.8325(3) 0.9049(3) 0.0930(15) Uani 1 1 d .
H47 H -0.0985 0.8376 0.9785 0.112 Uiso 1 1 calc R
C48 C -0.1660(3) 0.7974(2) 0.8657(5) 0.1034(19) Uani 1 1 d .
H48 H -0.1965 0.7769 0.9122 0.124 Uiso 1 1 calc R
C49 C -0.1812(3) 0.7916(2) 0.7578(5) 0.1063(18) Uani 1 1 d .
H49 H -0.2226 0.7687 0.7304 0.128 Uiso 1 1 calc R
C50 C -0.1339(3) 0.8206(2) 0.6898(3) 0.0881(14) Uani 1 1 d .
H50 H -0.1436 0.8159 0.6163 0.106 Uiso 1 1 calc R

loop_
_atom_site_aniso_label
_atom_site_aniso_U_11
_atom_site_aniso_U_22
_atom_site_aniso_U_33
_atom_site_aniso_U_23
_atom_site_aniso_U_13
_atom_site_aniso_U_12
N1 0.063(2) 0.053(2) 0.0361(17) -0.0007(15) 0.0086(16) -0.0157(15)
N2 0.081(3) 0.054(2) 0.0383(17) -0.0046(16) 0.0077(16) -0.0243(17)
N3 0.087(3) 0.067(3) 0.084(2) 0.004(2) -0.002(2) 0.008(2)
N4 0.064(2) 0.0495(19) 0.0301(16) -0.0002(14) 0.0101(15) 0.0110(15)
N5 0.081(3) 0.0445(19) 0.0384(17) 0.0063(15) 0.0117(16) 0.0211(16)
N6 0.062(3) 0.070(3) 0.084(2) -0.0017(18) -0.007(2) -0.0127(18)
O1 0.115(3) 0.0848(19) 0.0415(15) -0.0047(14) 0.0144(15) -0.0347(15)
O2 0.0648(19) 0.0688(18) 0.0442(15) 0.0010(12) 0.0071(13) -0.0091(13)
O3 0.091(3) 0.079(2) 0.121(2) -0.0039(19) 0.0485(19) 0.0058(18)
O4 0.103(2) 0.0753(18) 0.0381(14) 0.0056(13) 0.0156(14) 0.0265(14)
O5 0.069(2) 0.0625(18) 0.0399(15) -0.0052(12) 0.0093(13) 0.0086(13)
O6 0.065(2) 0.083(2) 0.093(2) -0.0148(16) 0.0209(16) -0.0170(16)
C1 0.074(3) 0.057(3) 0.042(2) -0.004(2) 0.012(2) -0.008(2)
C2 0.052(3) 0.046(2) 0.049(2) -0.0072(18) 0.013(2) -0.0158(18)
C3 0.047(3) 0.053(2) 0.042(2) -0.0058(18) 0.0081(19) -0.0062(19)
C4 0.054(3) 0.084(3) 0.070(3) -0.024(2) 0.009(2) -0.023(2)
C5 0.063(3) 0.100(3) 0.057(3) -0.034(2) 0.001(2) -0.020(2)
C6 0.060(3) 0.075(3) 0.042(2) -0.013(2) -0.002(2) -0.013(2)
C7 0.053(3) 0.061(3) 0.036(2) -0.0032(19) 0.0067(19) -0.0108(19)
C8 0.049(3) 0.040(2) 0.037(2) 0.0009(18) 0.0038(18) -0.0014(19)
C9 0.045(3) 0.041(2) 0.042(2) 0.0025(19) 0.0041(19) -0.0095(18)
C10 0.065(3) 0.068(3) 0.054(2) -0.008(2) 0.015(2) -0.008(2)
C11 0.052(3) 0.090(4) 0.042(2) -0.004(2) 0.009(2) -0.024(3)
C12 0.076(4) 0.137(4) 0.088(3) -0.012(3) 0.032(3) -0.030(3)
C13 0.086(5) 0.180(6) 0.095(4) 0.009(4) 0.036(3) -0.041(4)
C14 0.101(5) 0.171(6) 0.059(3) 0.031(4) 0.000(3) -0.066(5)
C15 0.094(5) 0.123(4) 0.104(4) 0.029(3) 0.010(3) -0.044(3)
C16 0.070(4) 0.100(4) 0.080(3) 0.024(3) 0.017(3) -0.018(3)
C17 0.058(3) 0.053(3) 0.041(2) -0.005(2) 0.005(2) -0.011(2)
C18 0.101(4) 0.050(3) 0.051(2) -0.013(2) 0.012(2) -0.024(2)
C19 0.074(3) 0.052(3) 0.074(3) -0.001(2) 0.013(2) -0.020(2)
C20 0.048(3) 0.047(3) 0.071(3) 0.005(2) 0.010(2) -0.007(2)
C21 0.072(4) 0.067(3) 0.066(3) 0.005(2) 0.001(3) -0.010(2)
C22 0.070(4) 0.067(3) 0.091(3) 0.002(3) 0.000(3) 0.005(2)
C23 0.081(4) 0.075(4) 0.091(4) -0.018(3) 0.010(3) -0.003(3)
C24 0.106(5) 0.087(4) 0.061(3) -0.010(3) 0.011(3) -0.014(3)
C25 0.084(4) 0.061(3) 0.068(3) -0.002(2) -0.005(3) 0.001(2)
C26 0.061(3) 0.054(3) 0.040(2) -0.003(2) 0.006(2) 0.006(2)
C27 0.052(3) 0.038(2) 0.037(2) -0.0041(17) 0.0076(18) 0.0051(17)
C28 0.039(3) 0.048(2) 0.037(2) -0.0015(17) 0.0007(17) 0.0008(17)
C29 0.055(3) 0.060(3) 0.048(2) 0.0082(19) 0.0043(19) 0.0185(19)
C30 0.062(3) 0.068(3) 0.047(2) 0.0105(19) 0.000(2) 0.016(2)
C31 0.075(3) 0.059(3) 0.037(2) 0.0065(19) 0.003(2) 0.010(2)
C32 0.049(3) 0.056(3) 0.0322(19) -0.0041(18) 0.0040(18) 0.0084(18)
C33 0.041(3) 0.034(2) 0.036(2) -0.0012(17) 0.0041(17) 0.0023(17)
C34 0.044(3) 0.040(2) 0.047(2) -0.006(2) 0.0018(19) 0.0020(18)
C35 0.050(3) 0.063(3) 0.040(2) 0.000(2) 0.001(2) 0.002(2)
C36 0.055(3) 0.065(3) 0.033(2) -0.002(2) 0.000(2) 0.016(2)
C37 0.088(4) 0.072(3) 0.074(3) -0.022(3) 0.012(3) 0.012(3)
C38 0.145(5) 0.067(3) 0.102(4) -0.028(3) 0.027(3) 0.011(3)
C39 0.120(6) 0.128(5) 0.073(3) -0.014(3) 0.019(3) 0.065(4)
C40 0.089(5) 0.134(5) 0.078(3) -0.002(4) 0.018(3) 0.034(4)
C41 0.079(4) 0.109(4) 0.063(3) -0.008(2) 0.022(3) 0.026(3)
C42 0.049(3) 0.056(3) 0.037(2) -0.001(2) -0.001(2) 0.009(2)
C43 0.106(4) 0.049(3) 0.059(2) 0.009(2) 0.022(2) 0.027(2)
C44 0.092(4) 0.055(3) 0.080(3) 0.011(2) 0.031(3) 0.022(2)
C45 0.064(3) 0.052(3) 0.067(3) -0.003(2) 0.014(3) 0.017(2)
C46 0.053(3) 0.083(3) 0.075(3) -0.001(2) 0.009(3) 0.009(2)
C47 0.101(5) 0.103(4) 0.078(3) 0.018(3) 0.029(4) 0.032(3)
C48 0.091(5) 0.073(4) 0.154(6) 0.001(4) 0.051(5) -0.004(3)
C49 0.075(4) 0.099(4) 0.145(5) -0.056(4) 0.015(4) -0.010(3)
C50 0.074(4) 0.100(4) 0.090(4) -0.026(3) 0.004(3) 0.008(3)

loop_
_atom_type_symbol
_atom_type_description
_atom_type_scat_dispersion_real
_atom_type_scat_dispersion_imag
_atom_type_scat_source
C C 0.0033 0.0016 'International Tables Vol C Tables 4.2.6.8 and 6.1.1.4'
H H 0.0000 0.0000 'International Tables Vol C Tables 4.2.6.8 and 6.1.1.4'
N N 0.0061 0.0033 'International Tables Vol C Tables 4.2.6.8 and 6.1.1.4'
O O 0.0106 0.0060 'International Tables Vol C Tables 4.2.6.8 and 6.1.1.4'

loop_
_geom_angle_atom_site_label_1
_geom_angle_atom_site_label_2
_geom_angle_atom_site_label_3
_geom_angle
C9 N1 C1 119.6(3)
C9 N2 C18 125.9(3)
C9 N2 H2 117.1
C18 N2 H2 117.1
C34 N4 C26 120.8(3)
C34 N5 C43 123.6(3)
C34 N5 H5 118.2
C43 N5 H5 118.2
C7 O2 H2A 109.5
C32 O5 H5C 109.5
O1 C1 N1 119.5(3)
O1 C1 C2 118.6(3)
N1 C1 C2 121.8(3)
C1 C2 C10 107.2(3)
C1 C2 C3 113.5(3)
C10 C2 C3 109.4(3)
C1 C2 H2B 108.9
C10 C2 H2B 108.9
C3 C2 H2B 108.9
C2 C3 C4 111.5(3)
C2 C3 C8 111.2(3)
C4 C3 C8 112.4(2)
C2 C3 H3 107.1
C4 C3 H3 107.1
C8 C3 H3 107.1
C5 C4 C3 111.2(3)
C5 C4 H4A 109.4
C3 C4 H4A 109.4
C5 C4 H4B 109.4
C3 C4 H4B 109.4
H4A C4 H4B 108.0
C6 C5 C4 111.4(3)
C6 C5 H5A 109.3
C4 C5 H5A 109.3
C6 C5 H5B 109.3
C4 C5 H5B 109.3
H5A C5 H5B 108.0
C7 C6 C5 111.3(3)
C7 C6 H6A 109.4
C5 C6 H6A 109.4
C7 C6 H6B 109.4
C5 C6 H6B 109.4
H6A C6 H6B 108.0
O2 C7 C6 109.6(2)
O2 C7 C8 108.5(3)
C6 C7 C8 111.4(3)
O2 C7 H7 109.1
C6 C7 H7 109.1
C8 C7 H7 109.1
C17 C8 C3 110.2(3)
C17 C8 C9 106.8(3)
C3 C8 C9 106.6(2)
C17 C8 C7 111.2(3)
C3 C8 C7 107.3(3)
C9 C8 C7 114.6(3)
N2 C9 N1 119.7(3)
N2 C9 C8 116.8(3)
N1 C9 C8 123.5(3)
O3 C10 C11 120.9(4)
O3 C10 C2 116.8(3)
C11 C10 C2 122.3(4)
C16 C11 C12 118.0(4)
C16 C11 C10 123.1(4)
C12 C11 C10 119.0(4)
C11 C12 C13 121.2(5)
C11 C12 H12 119.4
C13 C12 H12 119.4
C14 C13 C12 120.2(6)
C14 C13 H13 119.9
C12 C13 H13 119.9
C13 C14 C15 119.6(6)
C13 C14 H14 120.2
C15 C14 H14 120.2
C14 C15 C16 120.2(5)
C14 C15 H15 119.9
C16 C15 H15 119.9
C11 C16 C15 120.8(4)
C11 C16 H16 119.6
C15 C16 H16 119.6
N3 C17 C8 179.0(4)
N2 C18 C19 109.7(3)
N2 C18 H18A 109.7
C19 C18 H18A 109.7
N2 C18 H18B 109.7
C19 C18 H18B 109.7
H18A C18 H18B 108.2
C20 C19 C18 115.9(3)
C20 C19 H19A 108.3
C18 C19 H19A 108.3
C20 C19 H19B 108.3
C18 C19 H19B 108.3
H19A C19 H19B 107.4
C21 C20 C25 117.3(4)
C21 C20 C19 122.7(4)
C25 C20 C19 120.0(4)
C22 C21 C20 121.6(4)
C22 C21 H21 119.2
C20 C21 H21 119.2
C23 C22 C21 120.0(4)
C23 C22 H22 120.0
C21 C22 H22 120.0
C24 C23 C22 119.5(4)
C24 C23 H23 120.2
C22 C23 H23 120.2
C23 C24 C25 120.8(4)
C23 C24 H24 119.6
C25 C24 H24 119.6
C24 C25 C20 120.7(4)
C24 C25 H25 119.6
C20 C25 H25 119.6
O4 C26 N4 119.7(3)
O4 C26 C27 118.2(3)
N4 C26 C27 122.2(3)
C26 C27 C28 113.0(2)
C26 C27 C35 107.3(2)
C28 C27 C35 109.0(3)
C26 C27 H27 109.1
C28 C27 H27 109.1
C35 C27 H27 109.1
C29 C28 C27 112.6(2)
C29 C28 C33 111.4(2)
C27 C28 C33 111.9(3)
C29 C28 H28 106.8
C27 C28 H28 106.8
C33 C28 H28 106.8
C28 C29 C30 111.8(2)
C28 C29 H29A 109.3
C30 C29 H29A 109.3
C28 C29 H29B 109.3
C30 C29 H29B 109.3
H29A C29 H29B 107.9
C31 C30 C29 110.6(3)
C31 C30 H30A 109.5
C29 C30 H30A 109.5
C31 C30 H30B 109.5
C29 C30 H30B 109.5
H30A C30 H30B 108.1
C30 C31 C32 114.2(3)
C30 C31 H31A 108.7
C32 C31 H31A 108.7
C30 C31 H31B 108.7
C32 C31 H31B 108.7
H31A C31 H31B 107.6
O5 C32 C31 109.6(2)
O5 C32 C33 109.7(3)
C31 C32 C33 110.5(2)
O5 C32 H32 109.0
C31 C32 H32 109.0
C33 C32 H32 109.0
C42 C33 C28 110.7(3)
C42 C33 C32 110.2(2)
C28 C33 C32 107.5(3)
C42 C33 C34 105.9(3)
C28 C33 C34 108.3(2)
C32 C33 C34 114.3(2)
N5 C34 N4 120.1(3)
N5 C34 C33 115.6(3)
N4 C34 C33 124.3(3)
O6 C35 C36 120.6(4)
O6 C35 C27 116.4(3)
C36 C35 C27 122.9(3)
C37 C36 C41 119.9(4)
C37 C36 C35 123.0(4)
C41 C36 C35 117.1(4)
C36 C37 C38 119.5(4)
C36 C37 H37 120.3
C38 C37 H37 120.3
C39 C38 C37 119.5(5)
C39 C38 H38 120.3
C37 C38 H38 120.3
C40 C39 C38 121.8(5)
C40 C39 H39 119.1
C38 C39 H39 119.1
C39 C40 C41 118.5(5)
C39 C40 H40 120.7
C41 C40 H40 120.7
C36 C41 C40 120.8(4)
C36 C41 H41 119.6
C40 C41 H41 119.6
N6 C42 C33 179.6(4)
N5 C43 C44 110.9(3)
N5 C43 H43A 109.5
C44 C43 H43A 109.5
N5 C43 H43B 109.5
C44 C43 H43B 109.5
H43A C43 H43B 108.0
C45 C44 C43 114.5(3)
C45 C44 H44A 108.6
C43 C44 H44A 108.6
C45 C44 H44B 108.6
C43 C44 H44B 108.6
H44A C44 H44B 107.6
C50 C45 C46 117.7(4)
C50 C45 C44 122.6(4)
C46 C45 C44 119.7(4)
C45 C46 C47 120.9(4)
C45 C46 H46 119.6
C47 C46 H46 119.6
C48 C47 C46 120.3(5)
C48 C47 H47 119.8
C46 C47 H47 119.8
C47 C48 C49 120.4(5)
C47 C48 H48 119.8
C49 C48 H48 119.8
C48 C49 C50 118.9(5)
C48 C49 H49 120.6
C50 C49 H49 120.6
C45 C50 C49 121.8(4)
C45 C50 H50 119.1
C49 C50 H50 119.1

loop_
_geom_bond_atom_site_label_1
_geom_bond_atom_site_label_2
_geom_bond_distance
N1 C9 1.320(3)
N1 C1 1.379(3)
N2 C9 1.305(3)
N2 C18 1.454(3)
N2 H2 0.8600
N3 C17 1.139(4)
N4 C34 1.314(3)
N4 C26 1.368(3)
N5 C34 1.312(3)
N5 C43 1.458(3)
N5 H5 0.8600
N6 C42 1.139(4)
O1 C1 1.225(3)
O2 C7 1.444(3)
O2 H2A 0.8200
O3 C10 1.220(4)
O4 C26 1.222(3)
O5 C32 1.428(3)
O5 H5C 0.8200
O6 C35 1.212(3)
C1 C2 1.516(4)
C2 C10 1.527(4)
C2 C3 1.528(3)
C2 H2B 0.9800
C3 C4 1.530(4)
C3 C8 1.534(4)
C3 H3 0.9800
C4 C5 1.527(4)
C4 H4A 0.9700
C4 H4B 0.9700
C5 C6 1.507(4)
C5 H5A 0.9700
C5 H5B 0.9700
C6 C7 1.500(4)
C6 H6A 0.9700
C6 H6B 0.9700
C7 C8 1.543(3)
C7 H7 0.9800
C8 C17 1.473(4)
C8 C9 1.538(4)
C10 C11 1.471(4)
C11 C16 1.359(4)
C11 C12 1.370(5)
C12 C13 1.383(5)
C12 H12 0.9300
C13 C14 1.346(6)
C13 H13 0.9300
C14 C15 1.357(6)
C14 H14 0.9300
C15 C16 1.390(4)
C15 H15 0.9300
C16 H16 0.9300
C18 C19 1.514(3)
C18 H18A 0.9700
C18 H18B 0.9700
C19 C20 1.490(4)
C19 H19A 0.9700
C19 H19B 0.9700
C20 C21 1.381(4)
C20 C25 1.391(4)
C21 C22 1.375(4)
C21 H21 0.9300
C22 C23 1.368(4)
C22 H22 0.9300
C23 C24 1.364(5)
C23 H23 0.9300
C24 C25 1.374(4)
C24 H24 0.9300
C25 H25 0.9300
C26 C27 1.528(4)
C27 C28 1.529(3)
C27 C35 1.536(4)
C27 H27 0.9800
C28 C29 1.518(3)
C28 C33 1.539(3)
C28 H28 0.9800
C29 C30 1.523(3)
C29 H29A 0.9700
C29 H29B 0.9700
C30 C31 1.512(3)
C30 H30A 0.9700
C30 H30B 0.9700
C31 C32 1.514(3)
C31 H31A 0.9700
C31 H31B 0.9700
C32 C33 1.547(3)
C32 H32 0.9800
C33 C42 1.479(4)
C33 C34 1.551(4)
C35 C36 1.472(4)
C36 C37 1.365(4)
C36 C41 1.373(4)
C37 C38 1.393(4)
C37 H37 0.9300
C38 C39 1.360(5)
C38 H38 0.9300
C39 C40 1.359(5)
C39 H39 0.9300
C40 C41 1.381(5)
C40 H40 0.9300
C41 H41 0.9300
C43 C44 1.515(3)
C43 H43A 0.9700
C43 H43B 0.9700
C44 C45 1.503(4)
C44 H44A 0.9700
C44 H44B 0.9700
C45 C50 1.354(5)
C45 C46 1.378(4)
C46 C47 1.378(4)
C46 H46 0.9300
C47 C48 1.338(5)
C47 H47 0.9300
C48 C49 1.366(5)
C48 H48 0.9300
C49 C50 1.389(5)
C49 H49 0.9300
C50 H50 0.9300

loop_
_geom_torsion_atom_site_label_1
_geom_torsion_atom_site_label_2
_geom_torsion_atom_site_label_3
_geom_torsion_atom_site_label_4
_geom_torsion
C9 N1 C1 O1 167.0(3)
C9 N1 C1 C2 -15.2(5)
O1 C1 C2 C10 53.4(4)
N1 C1 C2 C10 -124.5(4)
O1 C1 C2 C3 174.3(3)
N1 C1 C2 C3 -3.5(5)
C1 C2 C3 C4 165.6(3)
C10 C2 C3 C4 -74.7(3)
C1 C2 C3 C8 39.4(4)
C10 C2 C3 C8 159.1(3)
C2 C3 C4 C5 179.6(3)
C8 C3 C4 C5 -54.8(4)
C3 C4 C5 C6 52.5(4)
C4 C5 C6 C7 -55.4(4)
C5 C6 C7 O2 180.0(3)
C5 C6 C7 C8 59.8(4)
C2 C3 C8 C17 61.4(3)
C4 C3 C8 C17 -64.3(4)
C2 C3 C8 C9 -54.1(3)
C4 C3 C8 C9 -179.9(3)
C2 C3 C8 C7 -177.3(2)
C4 C3 C8 C7 56.9(3)
O2 C7 C8 C17 -59.5(3)
C6 C7 C8 C17 61.3(4)
O2 C7 C8 C3 180.0(2)
C6 C7 C8 C3 -59.3(3)
O2 C7 C8 C9 61.8(3)
C6 C7 C8 C9 -177.4(3)
C18 N2 C9 N1 0.2(5)
C18 N2 C9 C8 -178.2(3)
C1 N1 C9 N2 177.1(3)
C1 N1 C9 C8 -4.7(5)
C17 C8 C9 N2 100.1(3)
C3 C8 C9 N2 -142.0(3)
C7 C8 C9 N2 -23.5(4)
C17 C8 C9 N1 -78.1(4)
C3 C8 C9 N1 39.7(4)
C7 C8 C9 N1 158.2(3)
C1 C2 C10 O3 63.4(4)
C3 C2 C10 O3 -60.1(4)
C1 C2 C10 C11 -117.5(3)
C3 C2 C10 C11 119.0(3)
O3 C10 C11 C16 179.5(4)
C2 C10 C11 C16 0.4(5)
O3 C10 C11 C12 -2.1(6)
C2 C10 C11 C12 178.9(3)
C16 C11 C12 C13 -0.6(6)
C10 C11 C12 C13 -179.1(4)
C11 C12 C13 C14 1.0(7)
C12 C13 C14 C15 -2.2(8)
C13 C14 C15 C16 2.9(8)
C12 C11 C16 C15 1.4(6)
C10 C11 C16 C15 179.8(3)
C14 C15 C16 C11 -2.5(7)
C3 C8 C17 N3 -45(28)
C9 C8 C17 N3 71(27)
C7 C8 C17 N3 -163(100)
C9 N2 C18 C19 -168.1(3)
N2 C18 C19 C20 -49.7(4)
C18 C19 C20 C21 -42.5(5)
C18 C19 C20 C25 136.2(3)
C25 C20 C21 C22 0.3(6)
C19 C20 C21 C22 179.0(3)
C20 C21 C22 C23 0.7(6)
C21 C22 C23 C24 -0.9(6)
C22 C23 C24 C25 0.1(7)
C23 C24 C25 C20 0.8(6)
C21 C20 C25 C24 -1.0(5)
C19 C20 C25 C24 -179.8(3)
C34 N4 C26 O4 172.7(3)
C34 N4 C26 C27 -6.8(5)
O4 C26 C27 C28 166.4(3)
N4 C26 C27 C28 -14.1(4)
O4 C26 C27 C35 46.2(4)
N4 C26 C27 C35 -134.2(3)
C26 C27 C28 C29 169.1(3)
C35 C27 C28 C29 -71.7(3)
C26 C27 C28 C33 42.7(4)
C35 C27 C28 C33 161.9(3)
C27 C28 C29 C30 175.1(3)
C33 C28 C29 C30 -58.2(3)
C28 C29 C30 C31 52.2(4)
C29 C30 C31 C32 -51.9(4)
C30 C31 C32 O5 176.8(3)
C30 C31 C32 C33 55.7(4)
C29 C28 C33 C42 -60.7(3)
C27 C28 C33 C42 66.3(3)
C29 C28 C33 C32 59.7(3)
C27 C28 C33 C32 -173.3(2)
C29 C28 C33 C34 -176.3(2)
C27 C28 C33 C34 -49.3(3)
O5 C32 C33 C42 -57.7(3)
C31 C32 C33 C42 63.2(3)
O5 C32 C33 C28 -178.4(2)
C31 C32 C33 C28 -57.5(3)
O5 C32 C33 C34 61.3(3)
C31 C32 C33 C34 -177.7(3)
C43 N5 C34 N4 0.8(5)
C43 N5 C34 C33 -177.2(3)
C26 N4 C34 N5 179.2(3)
C26 N4 C34 C33 -3.0(5)
C42 C33 C34 N5 90.8(3)
C28 C33 C34 N5 -150.5(3)
C32 C33 C34 N5 -30.7(4)
C42 C33 C34 N4 -87.1(4)
C28 C33 C34 N4 31.6(4)
C32 C33 C34 N4 151.5(3)
C26 C27 C35 O6 62.5(4)
C28 C27 C35 O6 -60.2(4)
C26 C27 C35 C36 -121.0(3)
C28 C27 C35 C36 116.2(3)
O6 C35 C36 C37 165.5(4)
C27 C35 C36 C37 -10.8(5)
O6 C35 C36 C41 -13.3(5)
C27 C35 C36 C41 170.4(3)
C41 C36 C37 C38 2.6(5)
C35 C36 C37 C38 -176.2(3)
C36 C37 C38 C39 -2.7(6)
C37 C38 C39 C40 1.0(8)
C38 C39 C40 C41 0.9(8)
C37 C36 C41 C40 -0.7(5)
C35 C36 C41 C40 178.1(3)
C39 C40 C41 C36 -1.0(7)
C28 C33 C42 N6 -59(70)
C32 C33 C42 N6 -178(100)
C34 C33 C42 N6 58(70)
C34 N5 C43 C44 -169.5(3)
N5 C43 C44 C45 -50.8(4)
C43 C44 C45 C50 -54.8(5)
C43 C44 C45 C46 123.4(4)
C50 C45 C46 C47 -0.3(6)
C44 C45 C46 C47 -178.6(3)
C45 C46 C47 C48 1.2(7)
C46 C47 C48 C49 -2.1(8)
C47 C48 C49 C50 2.1(8)
C46 C45 C50 C49 0.3(6)
C44 C45 C50 C49 178.5(3)
C48 C49 C50 C45 -1.2(7)
